data_1552046
loop_
_publ_author_name
'Yang Li'
'Ying Li'
'Baomin Wang'
'Yi Luo'
'Dawei Yang'
'Peng Tong'
'Jinfeng Zhao'
'Lun Luo'
'Yuhan Zhou'
'Si Chen'
'Fang Cheng'
'Jingping Qu'

_publ_section_title
;
 Ammonia formation by a thiolate-bridged diiron amide complex as a
 nitrogenase mimic
;
_journal_name_full 'Nature Chemistry'
_journal_page_first 320
_journal_page_last 326
_journal_paper_doi 10.1038/nchem.1594
_journal_volume 5
_journal_year 2013
_chemical_formula_sum 'C51 H58 B Fe2 N S2'
_chemical_formula_weight 871.61
_space_group_IT_number 14
_space_group_name_Hall '-P 2ybc'
_space_group_name_H-M_alt 'P 1 21/c 1'
_symmetry_cell_setting monoclinic
_symmetry_space_group_name_H-M 'P 1 21/c 1'
_atom_sites_solution_hydrogens geom
_atom_sites_solution_primary direct
_atom_sites_solution_secondary difmap
_cell_angle_alpha 90.00
_cell_angle_beta 90.383(3)
_cell_angle_gamma 90.00
_cell_formula_units_Z 4
_cell_length_a 12.5508(5)
_cell_length_b 19.5577(8)
_cell_length_c 18.2624(7)
_cell_measurement_temperature 273(2)
_cell_volume 4482.7(3)
_computing_cell_refinement 'Bruker SMART'
_computing_data_collection 'Bruker SMART'
_computing_data_reduction 'Bruker SMART'
_computing_molecular_graphics 'Bruker SHELXTL'
_computing_publication_material 'Bruker SHELXTL'
_computing_structure_refinement 'Bruker SHELXTL'
_computing_structure_solution 'Bruker SHELXTL'
_diffrn_ambient_temperature 273(2)
_diffrn_measured_fraction_theta_full 0.996
_diffrn_measured_fraction_theta_max 0.996
_diffrn_measurement_device_type 'CCD area detector'
_diffrn_measurement_method 'phi and omega scans'
_diffrn_radiation_monochromator graphite
_diffrn_radiation_source 'fine-focus sealed tube'
_diffrn_radiation_type MoK\a
_diffrn_radiation_wavelength 0.71073
_diffrn_reflns_av_R_equivalents 0.0640
_diffrn_reflns_av_sigmaI/netI 0.0871
_diffrn_reflns_limit_h_max 14
_diffrn_reflns_limit_h_min -10
_diffrn_reflns_limit_k_max 23
_diffrn_reflns_limit_k_min -19
_diffrn_reflns_limit_l_max 20
_diffrn_reflns_limit_l_min -21
_diffrn_reflns_number 23082
_diffrn_reflns_theta_full 25.00
_diffrn_reflns_theta_max 25.00
_diffrn_reflns_theta_min 2.22
_exptl_absorpt_coefficient_mu 0.776
_exptl_absorpt_correction_type none
_exptl_crystal_colour black
_exptl_crystal_density_diffrn 1.292
_exptl_crystal_density_method 'not measured'
_exptl_crystal_description block
_exptl_crystal_F_000 1840
_exptl_crystal_size_max 0.31
_exptl_crystal_size_mid 0.22
_exptl_crystal_size_min 0.17
_refine_diff_density_max 1.012
_refine_diff_density_min -0.470
_refine_diff_density_rms 0.078
_refine_ls_extinction_method none
_refine_ls_goodness_of_fit_ref 1.079
_refine_ls_hydrogen_treatment 'riding mode'
_refine_ls_matrix_type full
_refine_ls_number_parameters 514
_refine_ls_number_reflns 7868
_refine_ls_number_restraints 161
_refine_ls_restrained_S_all 1.130
_refine_ls_R_factor_all 0.1322
_refine_ls_R_factor_gt 0.0704
_refine_ls_shift/su_max 0.001
_refine_ls_shift/su_mean 0.000
_refine_ls_structure_factor_coef Fsqd
_refine_ls_weighting_details 'calc w=1/[\s^2^(Fo^2^)+(0.1053P)^2^+0.0000P] where P=(Fo^2^+2Fc^2^)/3'
_refine_ls_weighting_scheme calc
_refine_ls_wR_factor_gt 0.1859
_refine_ls_wR_factor_ref 0.2075
_reflns_number_gt 4464
_reflns_number_total 7868
_reflns_threshold_expression >2sigma(I)
_cod_data_source_file nchem.1594-s9.cif
_cod_data_source_block p21c
_cod_original_sg_symbol_H-M P21/c
_cod_database_code 1552046

loop_
_symmetry_equiv_pos_as_xyz
'x, y, z'
'-x, y+1/2, -z+1/2'
'-x, -y, -z'
'x, -y-1/2, z-1/2'

loop_
_atom_site_label
_atom_site_type_symbol
_atom_site_fract_x
_atom_site_fract_y
_atom_site_fract_z
_atom_site_U_iso_or_equiv
_atom_site_adp_type
_atom_site_occupancy
_atom_site_symmetry_multiplicity
_atom_site_calc_flag
_atom_site_refinement_flags
_atom_site_disorder_assembly
_atom_site_disorder_group
Fe1 Fe 0.39182(6) 0.11241(4) 0.31400(4) 0.0458(3) Uani 1 1 d . . .
Fe2 Fe 0.30752(6) 0.05048(4) 0.21342(4) 0.0510(3) Uani 1 1 d . . .
S1 S 0.44224(12) 0.12162(8) 0.19844(8) 0.0506(4) Uani 1 1 d . . .
S2 S 0.43242(13) -0.00218(8) 0.29102(9) 0.0600(5) Uani 1 1 d . . .
N1 N 0.2522(4) 0.0759(3) 0.3064(3) 0.0636(14) Uani 1 1 d . . .
H1A H 0.2085 0.1122 0.2979 0.076 Uiso 1 1 calc R . .
B1 B 0.8683(5) 0.2188(3) 0.5267(3) 0.0471(17) Uani 1 1 d . . .
C121 C 0.7427(5) 0.2225(3) 0.5477(3) 0.0472(14) Uani 1 1 d . . .
C14 C 0.5048(5) 0.1311(3) 0.3975(3) 0.0536(12) Uani 1 1 d U . .
C21 C 0.5539(5) 0.0662(3) 0.1957(3) 0.0576(17) Uani 1 1 d . . .
C115 C 0.9470(5) 0.2062(3) 0.5981(3) 0.0478(15) Uani 1 1 d . . .
C101 C 0.8759(4) 0.1545(3) 0.4687(3) 0.0451(14) Uani 1 1 d . . .
C13 C 0.5137(5) 0.1835(3) 0.3443(3) 0.0515(11) Uani 1 1 d U . .
C4 C 0.2159(6) 0.0804(4) 0.1224(4) 0.0773(14) Uani 1 1 d U . .
C20 C 0.5973(5) 0.0845(3) 0.4210(4) 0.076(2) Uani 1 1 d . . .
H20A H 0.6370 0.1061 0.4597 0.115 Uiso 1 1 calc R . .
H20B H 0.6432 0.0767 0.3800 0.115 Uiso 1 1 calc R . .
H20C H 0.5695 0.0416 0.4379 0.115 Uiso 1 1 calc R . .
C122 C 0.6696(5) 0.2585(3) 0.5055(3) 0.0571(16) Uani 1 1 d . . .
H12A H 0.6948 0.2834 0.4658 0.069 Uiso 1 1 calc R . .
C26 C 0.5501(5) 0.0091(3) 0.2401(3) 0.0543(16) Uani 1 1 d . . .
C116 C 0.9252(5) 0.2337(3) 0.6677(3) 0.0656(18) Uani 1 1 d . . .
H11A H 0.8620 0.2575 0.6747 0.079 Uiso 1 1 calc R . .
C15 C 0.4024(5) 0.1309(3) 0.4258(3) 0.0564(12) Uani 1 1 d U . .
C105 C 0.8856(5) 0.0323(3) 0.4425(4) 0.0663(18) Uani 1 1 d . . .
H10A H 0.8920 -0.0120 0.4606 0.080 Uiso 1 1 calc R . .
C106 C 0.8831(5) 0.0873(3) 0.4908(3) 0.0582(17) Uani 1 1 d . . .
H10B H 0.8864 0.0782 0.5407 0.070 Uiso 1 1 calc R . .
C12 C 0.4121(5) 0.2168(3) 0.3397(3) 0.0552(12) Uani 1 1 d U . .
C103 C 0.8682(5) 0.1087(4) 0.3436(4) 0.0664(19) Uani 1 1 d . . .
H10C H 0.8610 0.1170 0.2936 0.080 Uiso 1 1 calc R . .
C126 C 0.6980(5) 0.1851(3) 0.6039(3) 0.0607(17) Uani 1 1 d . . .
H12B H 0.7424 0.1592 0.6341 0.073 Uiso 1 1 calc R . .
C104 C 0.8788(5) 0.0430(4) 0.3684(4) 0.0673(19) Uani 1 1 d . . .
H10D H 0.8814 0.0065 0.3358 0.081 Uiso 1 1 calc R . .
C114 C 1.0435(5) 0.1728(3) 0.5931(3) 0.0594(17) Uani 1 1 d . . .
H11B H 1.0633 0.1551 0.5479 0.071 Uiso 1 1 calc R . .
C112 C 1.0882(6) 0.1911(4) 0.7186(4) 0.077(2) Uani 1 1 d . . .
H11C H 1.1341 0.1855 0.7583 0.093 Uiso 1 1 calc R . .
C113 C 1.1131(5) 0.1643(4) 0.6524(4) 0.077(2) Uani 1 1 d . . .
H11D H 1.1763 0.1402 0.6465 0.093 Uiso 1 1 calc R . .
C123 C 0.5597(6) 0.2596(4) 0.5193(4) 0.0705(19) Uani 1 1 d . . .
H12C H 0.5144 0.2853 0.4896 0.085 Uiso 1 1 calc R . .
C19 C 0.6119(5) 0.2057(3) 0.3037(3) 0.0667(18) Uani 1 1 d . . .
H19A H 0.6498 0.2391 0.3322 0.100 Uiso 1 1 calc R . .
H19B H 0.5915 0.2253 0.2575 0.100 Uiso 1 1 calc R . .
H19C H 0.6570 0.1668 0.2955 0.100 Uiso 1 1 calc R . .
C11 C 0.3454(5) 0.1862(3) 0.3919(3) 0.0564(12) Uani 1 1 d U . .
C22 C 0.6440(6) 0.0802(4) 0.1536(4) 0.0728(19) Uani 1 1 d . . .
H32A H 0.6466 0.1194 0.1248 0.087 Uiso 1 1 calc R . .
C3 C 0.1550(6) 0.0414(4) 0.1680(4) 0.0769(14) Uani 1 1 d U . .
C17 C 0.2337(6) 0.2085(4) 0.4108(4) 0.097(3) Uani 1 1 d . . .
H17A H 0.2367 0.2424 0.4488 0.145 Uiso 1 1 calc R . .
H17B H 0.1937 0.1698 0.4275 0.145 Uiso 1 1 calc R . .
H17C H 0.1998 0.2275 0.3682 0.145 Uiso 1 1 calc R . .
C18 C 0.3863(6) 0.2779(3) 0.2932(4) 0.088(2) Uani 1 1 d . . .
H18A H 0.4044 0.3188 0.3195 0.132 Uiso 1 1 calc R . .
H18B H 0.3115 0.2781 0.2818 0.132 Uiso 1 1 calc R . .
H18C H 0.4264 0.2758 0.2487 0.132 Uiso 1 1 calc R . .
C5 C 0.2991(7) 0.0432(5) 0.0973(4) 0.0836(15) Uani 1 1 d U . .
C111 C 0.9956(7) 0.2263(4) 0.7263(3) 0.075(2) Uani 1 1 d . . .
H11E H 0.9791 0.2457 0.7713 0.090 Uiso 1 1 calc R . .
C2 C 0.2092(6) -0.0253(4) 0.1726(4) 0.0805(14) Uani 1 1 d U . .
C16 C 0.3634(6) 0.0880(4) 0.4885(3) 0.088(2) Uani 1 1 d . . .
H16A H 0.3808 0.1102 0.5339 0.133 Uiso 1 1 calc R . .
H16B H 0.3971 0.0440 0.4869 0.133 Uiso 1 1 calc R . .
H16C H 0.2876 0.0826 0.4846 0.133 Uiso 1 1 calc R . .
C7 C 0.1955(9) 0.1532(5) 0.0952(5) 0.146(4) Uani 1 1 d U . .
H7A H 0.1529 0.1517 0.0514 0.219 Uiso 1 1 calc R . .
H7B H 0.2622 0.1751 0.0850 0.219 Uiso 1 1 calc R . .
H7C H 0.1585 0.1785 0.1322 0.219 Uiso 1 1 calc R . .
C102 C 0.8679(4) 0.1631(3) 0.3926(3) 0.0520(15) Uani 1 1 d . . .
H10E H 0.8622 0.2073 0.3740 0.062 Uiso 1 1 calc R . .
C25 C 0.6373(7) -0.0351(3) 0.2428(4) 0.074(2) Uani 1 1 d . . .
H35A H 0.6365 -0.0737 0.2726 0.089 Uiso 1 1 calc R . .
C1 C 0.2971(6) -0.0171(4) 0.1262(4) 0.0808(14) Uani 1 1 d U . .
C24 C 0.7254(6) -0.0200(5) 0.1998(5) 0.090(2) Uani 1 1 d U . .
H34A H 0.7841 -0.0490 0.2016 0.108 Uiso 1 1 calc R . .
C23 C 0.7287(6) 0.0356(5) 0.1552(5) 0.089(2) Uani 1 1 d U . .
H33A H 0.7879 0.0435 0.1261 0.107 Uiso 1 1 calc R . .
C8 C 0.3818(10) 0.0651(7) 0.0389(5) 0.163(4) Uani 1 1 d U . .
H8A H 0.3542 0.0553 -0.0091 0.245 Uiso 1 1 calc R . .
H8B H 0.4469 0.0403 0.0465 0.245 Uiso 1 1 calc R . .
H8C H 0.3953 0.1132 0.0432 0.245 Uiso 1 1 calc R . .
C37 C 0.1992(8) 0.0348(7) 0.3544(4) 0.168(6) Uani 1 1 d . . .
H37A H 0.1795 0.0609 0.3968 0.253 Uiso 1 1 calc R . .
H37B H 0.2446 -0.0023 0.3691 0.253 Uiso 1 1 calc R . .
H37C H 0.1363 0.0170 0.3312 0.253 Uiso 1 1 calc R . .
C6 C 0.0500(8) 0.0665(7) 0.1967(6) 0.161(4) Uani 1 1 d U . .
H6A H -0.0054 0.0560 0.1620 0.241 Uiso 1 1 calc R . .
H6B H 0.0533 0.1151 0.2039 0.241 Uiso 1 1 calc R . .
H6C H 0.0351 0.0444 0.2424 0.241 Uiso 1 1 calc R . .
C124 C 0.5203(6) 0.2234(4) 0.5756(4) 0.076(2) Uani 1 1 d . . .
H12D H 0.4478 0.2249 0.5859 0.091 Uiso 1 1 calc R . .
C131 C 0.9119(5) 0.2916(3) 0.4924(3) 0.0460(14) Uani 1 1 d . . .
C136 C 0.9979(5) 0.2944(3) 0.4461(3) 0.0600(17) Uani 1 1 d . . .
H13A H 1.0283 0.2536 0.4306 0.072 Uiso 1 1 calc R . .
C135 C 1.0419(6) 0.3565(4) 0.4212(3) 0.0683(19) Uani 1 1 d . . .
H13B H 1.0998 0.3562 0.3897 0.082 Uiso 1 1 calc R . .
C125 C 0.5867(6) 0.1847(4) 0.6172(4) 0.073(2) Uani 1 1 d . . .
H12E H 0.5593 0.1579 0.6547 0.088 Uiso 1 1 calc R . .
C132 C 0.8723(6) 0.3542(3) 0.5134(3) 0.0649(18) Uani 1 1 d . . .
H13C H 0.8151 0.3551 0.5455 0.078 Uiso 1 1 calc R . .
C134 C 0.9994(7) 0.4159(4) 0.4433(4) 0.079(2) Uani 1 1 d . . .
H13D H 1.0283 0.4571 0.4274 0.095 Uiso 1 1 calc R . .
C133 C 0.9132(7) 0.4158(4) 0.4894(4) 0.076(2) Uani 1 1 d . . .
H13E H 0.8827 0.4568 0.5042 0.091 Uiso 1 1 calc R . .
C10 C 0.1727(11) -0.0873(7) 0.2091(7) 0.199(5) Uani 1 1 d U . .
H10F H 0.1277 -0.1128 0.1764 0.298 Uiso 1 1 calc R . .
H10G H 0.1334 -0.0752 0.2521 0.298 Uiso 1 1 calc R . .
H10H H 0.2331 -0.1147 0.2228 0.298 Uiso 1 1 calc R . .
C9 C 0.3791(11) -0.0721(7) 0.1061(7) 0.203(6) Uani 1 1 d U . .
H9A H 0.3553 -0.0962 0.0632 0.305 Uiso 1 1 calc R . .
H9B H 0.3868 -0.1037 0.1460 0.305 Uiso 1 1 calc R . .
H9C H 0.4465 -0.0509 0.0964 0.305 Uiso 1 1 calc R . .

loop_
_atom_site_aniso_label
_atom_site_aniso_U_11
_atom_site_aniso_U_22
_atom_site_aniso_U_33
_atom_site_aniso_U_23
_atom_site_aniso_U_13
_atom_site_aniso_U_12
Fe1 0.0401(5) 0.0473(5) 0.0501(5) 0.0035(4) -0.0012(4) -0.0024(4)
Fe2 0.0437(5) 0.0512(6) 0.0578(5) 0.0002(4) -0.0062(4) -0.0046(4)
S1 0.0467(9) 0.0504(10) 0.0546(8) 0.0073(7) 0.0009(7) -0.0008(7)
S2 0.0603(11) 0.0457(10) 0.0739(10) 0.0106(8) -0.0076(8) -0.0057(8)
N1 0.049(3) 0.082(4) 0.059(3) 0.000(3) 0.003(2) -0.015(3)
B1 0.053(5) 0.047(4) 0.041(3) 0.002(3) -0.004(3) 0.002(3)
C121 0.057(4) 0.044(4) 0.041(3) -0.008(3) 0.004(3) 0.005(3)
C14 0.056(3) 0.048(2) 0.057(2) 0.000(2) -0.012(2) 0.003(2)
C21 0.047(4) 0.061(5) 0.065(4) 0.000(3) -0.003(3) -0.001(3)
C115 0.062(4) 0.041(3) 0.040(3) 0.003(3) 0.001(3) -0.005(3)
C101 0.035(3) 0.052(4) 0.048(3) -0.006(3) 0.001(2) 0.002(3)
C13 0.055(3) 0.045(2) 0.055(2) -0.003(2) -0.009(2) 0.000(2)
C4 0.070(3) 0.087(3) 0.074(3) -0.011(3) -0.023(3) -0.006(3)
C20 0.067(5) 0.058(4) 0.103(5) 0.010(4) -0.032(4) 0.009(4)
C122 0.064(5) 0.053(4) 0.055(3) -0.003(3) -0.001(3) 0.004(3)
C26 0.047(4) 0.049(4) 0.067(4) -0.010(3) -0.006(3) 0.002(3)
C116 0.070(5) 0.073(5) 0.054(4) -0.007(3) -0.004(3) -0.001(4)
C15 0.061(3) 0.051(3) 0.057(2) 0.000(2) -0.005(2) -0.003(2)
C105 0.060(4) 0.040(4) 0.099(5) -0.011(4) -0.010(4) 0.001(3)
C106 0.067(5) 0.053(4) 0.055(3) 0.006(3) -0.001(3) 0.001(3)
C12 0.058(3) 0.047(3) 0.061(2) 0.000(2) -0.007(2) 0.003(2)
C103 0.050(4) 0.086(6) 0.063(4) -0.019(4) 0.005(3) -0.001(4)
C126 0.059(5) 0.058(4) 0.065(4) -0.002(3) 0.007(3) 0.006(3)
C104 0.065(5) 0.064(5) 0.073(5) -0.032(4) 0.004(3) 0.003(4)
C114 0.058(4) 0.070(5) 0.049(3) 0.004(3) -0.001(3) 0.002(4)
C112 0.080(6) 0.096(6) 0.056(4) 0.013(4) -0.021(4) -0.020(5)
C113 0.056(5) 0.084(6) 0.092(5) 0.008(4) -0.022(4) -0.002(4)
C123 0.056(5) 0.068(5) 0.087(5) -0.013(4) -0.010(4) 0.009(4)
C19 0.054(4) 0.068(5) 0.078(4) -0.001(3) -0.001(3) -0.019(3)
C11 0.058(3) 0.053(3) 0.058(2) -0.003(2) -0.005(2) 0.002(2)
C22 0.054(5) 0.091(6) 0.073(4) -0.001(4) 0.006(4) 0.001(4)
C3 0.062(3) 0.097(3) 0.072(3) -0.017(3) -0.016(2) -0.009(3)
C17 0.070(5) 0.121(7) 0.099(6) -0.017(5) 0.019(4) 0.026(5)
C18 0.092(6) 0.055(5) 0.116(6) 0.021(4) -0.014(5) 0.012(4)
C5 0.077(3) 0.097(4) 0.077(3) -0.017(3) -0.013(3) -0.014(3)
C111 0.097(6) 0.085(6) 0.044(4) 0.001(3) -0.007(4) -0.022(5)
C2 0.078(3) 0.087(3) 0.076(3) -0.002(3) -0.024(2) -0.029(3)
C16 0.099(6) 0.106(6) 0.060(4) 0.009(4) 0.005(4) -0.018(5)
C7 0.176(8) 0.122(7) 0.139(7) 0.023(6) -0.069(6) 0.000(6)
C102 0.049(4) 0.058(4) 0.050(3) -0.004(3) 0.004(3) -0.002(3)
C25 0.085(6) 0.050(4) 0.086(5) -0.010(4) -0.019(4) 0.003(4)
C1 0.070(3) 0.090(3) 0.082(3) -0.021(3) -0.022(2) -0.004(3)
C24 0.054(5) 0.110(7) 0.106(6) -0.038(5) -0.005(5) 0.023(5)
C23 0.060(5) 0.106(7) 0.100(6) -0.011(5) 0.023(4) 0.017(5)
C8 0.168(8) 0.213(9) 0.109(6) -0.049(6) 0.037(6) -0.051(7)
C37 0.113(8) 0.315(16) 0.078(6) -0.005(8) 0.005(5) -0.132(10)
C6 0.100(7) 0.237(9) 0.145(7) -0.045(7) -0.011(6) 0.019(7)
C124 0.048(5) 0.077(5) 0.103(6) -0.015(5) 0.014(4) 0.006(4)
C131 0.049(4) 0.049(4) 0.040(3) -0.001(3) -0.001(3) 0.001(3)
C136 0.061(4) 0.056(4) 0.063(4) -0.006(3) -0.004(3) -0.002(3)
C135 0.074(5) 0.069(5) 0.063(4) 0.004(4) 0.013(3) -0.020(4)
C125 0.072(5) 0.071(5) 0.078(5) 0.000(4) 0.021(4) -0.012(4)
C132 0.083(5) 0.048(4) 0.064(4) -0.003(3) 0.007(3) -0.010(4)
C134 0.107(7) 0.060(5) 0.069(5) 0.010(4) -0.016(4) -0.027(5)
C133 0.105(6) 0.043(4) 0.080(5) -0.008(4) -0.010(4) 0.001(4)
C10 0.224(9) 0.176(8) 0.195(8) 0.062(7) -0.078(7) -0.100(7)
C9 0.176(9) 0.199(9) 0.233(9) -0.102(8) -0.056(7) 0.032(8)

loop_
_atom_type_symbol
_atom_type_description
_atom_type_scat_dispersion_real
_atom_type_scat_dispersion_imag
_atom_type_scat_source
C C 0.0033 0.0016 'International Tables Vol C Tables 4.2.6.8 and 6.1.1.4'
H H 0.0000 0.0000 'International Tables Vol C Tables 4.2.6.8 and 6.1.1.4'
B B 0.0013 0.0007 'International Tables Vol C Tables 4.2.6.8 and 6.1.1.4'
N N 0.0061 0.0033 'International Tables Vol C Tables 4.2.6.8 and 6.1.1.4'
S S 0.1246 0.1234 'International Tables Vol C Tables 4.2.6.8 and 6.1.1.4'
Fe Fe 0.3463 0.8444 'International Tables Vol C Tables 4.2.6.8 and 6.1.1.4'

loop_
_geom_angle_atom_site_label_1
_geom_angle_atom_site_label_2
_geom_angle_atom_site_label_3
_geom_angle
_geom_angle_site_symmetry_1
_geom_angle_site_symmetry_3
N1 Fe1 C15 101.0(2) . .
N1 Fe1 C14 137.3(2) . .
C15 Fe1 C14 38.7(2) . .
N1 Fe1 C12 119.4(2) . .
C15 Fe1 C12 66.8(2) . .
C14 Fe1 C12 65.9(2) . .
N1 Fe1 C11 92.7(2) . .
C15 Fe1 C11 40.0(2) . .
C14 Fe1 C11 65.2(2) . .
C12 Fe1 C11 38.9(2) . .
N1 Fe1 C13 157.4(2) . .
C15 Fe1 C13 65.9(2) . .
C14 Fe1 C13 39.0(2) . .
C12 Fe1 C13 39.5(2) . .
C11 Fe1 C13 65.3(2) . .
N1 Fe1 S1 103.36(15) . .
C15 Fe1 S1 154.92(19) . .
C14 Fe1 S1 118.73(19) . .
C12 Fe1 S1 95.67(17) . .
C11 Fe1 S1 131.96(17) . .
C13 Fe1 S1 89.13(16) . .
N1 Fe1 S2 80.13(18) . .
C15 Fe1 S2 109.35(17) . .
C14 Fe1 S2 98.63(16) . .
C12 Fe1 S2 160.36(17) . .
C11 Fe1 S2 146.93(17) . .
C13 Fe1 S2 120.92(16) . .
S1 Fe1 S2 80.96(6) . .
N1 Fe1 Fe2 50.33(15) . .
C15 Fe1 Fe2 148.49(18) . .
C14 Fe1 Fe2 156.74(17) . .
C12 Fe1 Fe2 134.44(15) . .
C11 Fe1 Fe2 136.66(16) . .
C13 Fe1 Fe2 145.58(16) . .
S1 Fe1 Fe2 56.45(5) . .
S2 Fe1 Fe2 58.80(5) . .
N1 Fe2 C2 106.8(3) . .
N1 Fe2 C1 146.1(3) . .
C2 Fe2 C1 39.7(3) . .
N1 Fe2 C3 92.2(3) . .
C2 Fe2 C3 41.6(3) . .
C1 Fe2 C3 65.7(3) . .
N1 Fe2 C4 115.6(3) . .
C2 Fe2 C4 65.9(3) . .
C1 Fe2 C4 62.5(3) . .
C3 Fe2 C4 38.1(3) . .
N1 Fe2 C5 152.9(3) . .
C2 Fe2 C5 64.3(3) . .
C1 Fe2 C5 35.8(3) . .
C3 Fe2 C5 63.8(3) . .
C4 Fe2 C5 37.4(3) . .
N1 Fe2 S1 103.30(16) . .
C2 Fe2 S1 149.8(2) . .
C1 Fe2 S1 110.5(2) . .
C3 Fe2 S1 134.8(2) . .
C4 Fe2 S1 98.2(2) . .
C5 Fe2 S1 87.2(2) . .
N1 Fe2 S2 79.76(17) . .
C2 Fe2 S2 107.4(2) . .
C1 Fe2 S2 102.9(2) . .
C3 Fe2 S2 144.1(2) . .
C4 Fe2 S2 164.2(2) . .
C5 Fe2 S2 127.0(3) . .
S1 Fe2 S2 80.93(6) . .
N1 Fe2 Fe1 50.00(15) . .
C2 Fe2 Fe1 152.2(2) . .
C1 Fe2 Fe1 157.1(2) . .
C3 Fe2 Fe1 137.2(2) . .
C4 Fe2 Fe1 133.7(2) . .
C5 Fe2 Fe1 143.4(2) . .
S1 Fe2 Fe1 56.71(5) . .
S2 Fe2 Fe1 58.49(5) . .
C21 S1 Fe2 103.0(2) . .
C21 S1 Fe1 102.0(2) . .
Fe2 S1 Fe1 66.84(5) . .
C26 S2 Fe1 99.1(2) . .
C26 S2 Fe2 100.7(2) . .
Fe1 S2 Fe2 62.71(5) . .
C37 N1 Fe1 128.9(5) . .
C37 N1 Fe2 126.9(6) . .
Fe1 N1 Fe2 79.7(2) . .
C121 B1 C101 104.3(4) . .
C121 B1 C115 113.4(5) . .
C101 B1 C115 111.0(5) . .
C121 B1 C131 112.0(5) . .
C101 B1 C131 113.1(5) . .
C115 B1 C131 103.3(4) . .
C126 C121 C122 114.3(6) . .
C126 C121 B1 123.3(5) . .
C122 C121 B1 122.1(5) . .
C15 C14 C13 109.6(5) . .
C15 C14 C20 126.5(6) . .
C13 C14 C20 123.9(6) . .
C15 C14 Fe1 69.5(3) . .
C13 C14 Fe1 71.6(3) . .
C20 C14 Fe1 127.1(4) . .
C26 C21 C22 120.9(6) . .
C26 C21 S1 116.6(5) . .
C22 C21 S1 122.5(5) . .
C114 C115 C116 114.7(5) . .
C114 C115 B1 122.6(5) . .
C116 C115 B1 122.5(5) . .
C106 C101 C102 114.2(5) . .
C106 C101 B1 122.9(5) . .
C102 C101 B1 122.8(5) . .
C14 C13 C12 107.0(5) . .
C14 C13 C19 127.9(5) . .
C12 C13 C19 124.8(5) . .
C14 C13 Fe1 69.3(3) . .
C12 C13 Fe1 69.2(3) . .
C19 C13 Fe1 130.3(4) . .
C5 C4 C3 109.9(8) . .
C5 C4 C7 121.2(9) . .
C3 C4 C7 128.6(9) . .
C5 C4 Fe2 72.4(4) . .
C3 C4 Fe2 70.6(4) . .
C7 C4 Fe2 127.4(5) . .
C121 C122 C123 123.8(6) . .
C21 C26 C25 119.5(6) . .
C21 C26 S2 116.3(5) . .
C25 C26 S2 124.2(6) . .
C111 C116 C115 121.9(7) . .
C14 C15 C11 107.4(5) . .
C14 C15 C16 126.2(6) . .
C11 C15 C16 125.8(6) . .
C14 C15 Fe1 71.8(3) . .
C11 C15 Fe1 71.2(3) . .
C16 C15 Fe1 129.2(5) . .
C104 C105 C106 120.4(6) . .
C101 C106 C105 123.6(6) . .
C11 C12 C13 107.5(5) . .
C11 C12 C18 126.5(6) . .
C13 C12 C18 125.6(6) . .
C11 C12 Fe1 70.6(4) . .
C13 C12 Fe1 71.3(3) . .
C18 C12 Fe1 128.3(5) . .
C104 C103 C102 120.4(6) . .
C121 C126 C125 122.3(6) . .
C103 C104 C105 118.3(6) . .
C115 C114 C113 123.3(6) . .
C113 C112 C111 119.4(6) . .
C112 C113 C114 119.9(7) . .
C124 C123 C122 119.7(6) . .
C12 C11 C15 108.4(6) . .
C12 C11 C17 126.1(6) . .
C15 C11 C17 125.5(6) . .
C12 C11 Fe1 70.5(4) . .
C15 C11 Fe1 68.7(3) . .
C17 C11 Fe1 127.8(5) . .
C23 C22 C21 119.4(7) . .
C4 C3 C2 105.7(7) . .
C4 C3 C6 121.7(9) . .
C2 C3 C6 132.4(9) . .
C4 C3 Fe2 71.4(4) . .
C2 C3 Fe2 68.4(4) . .
C6 C3 Fe2 129.6(5) . .
C1 C5 C4 109.6(8) . .
C1 C5 C8 123.1(10) . .
C4 C5 C8 127.1(9) . .
C1 C5 Fe2 69.8(5) . .
C4 C5 Fe2 70.2(4) . .
C8 C5 Fe2 129.6(6) . .
C112 C111 C116 120.8(6) . .
C1 C2 C10 128.4(10) . .
C1 C2 C3 103.2(7) . .
C10 C2 C3 128.1(10) . .
C1 C2 Fe2 70.5(4) . .
C10 C2 Fe2 128.3(6) . .
C3 C2 Fe2 70.1(4) . .
C103 C102 C101 123.0(6) . .
C24 C25 C26 118.3(7) . .
C5 C1 C2 111.6(8) . .
C5 C1 C9 121.8(10) . .
C2 C1 C9 126.5(10) . .
C5 C1 Fe2 74.3(5) . .
C2 C1 Fe2 69.8(4) . .
C9 C1 Fe2 126.3(6) . .
C23 C24 C25 122.4(7) . .
C24 C23 C22 119.6(8) . .
C123 C124 C125 119.6(7) . .
C136 C131 C132 114.9(6) . .
C136 C131 B1 122.1(5) . .
C132 C131 B1 122.7(5) . .
C131 C136 C135 122.9(6) . .
C134 C135 C136 119.5(7) . .
C124 C125 C126 120.3(7) . .
C131 C132 C133 123.4(7) . .
C135 C134 C133 119.9(7) . .
C134 C133 C132 119.4(7) . .

loop_
_geom_bond_atom_site_label_1
_geom_bond_atom_site_label_2
_geom_bond_distance
_geom_bond_site_symmetry_2
Fe1 N1 1.897(5) .
Fe1 C15 2.077(6) .
Fe1 C14 2.107(5) .
Fe1 C12 2.110(6) .
Fe1 C11 2.111(6) .
Fe1 C13 2.137(6) .
Fe1 S1 2.2147(16) .
Fe1 S2 2.3370(18) .
Fe1 Fe2 2.4361(11) .
Fe2 N1 1.906(5) .
Fe2 C2 2.065(7) .
Fe2 C1 2.073(7) .
Fe2 C3 2.089(7) .
Fe2 C4 2.099(6) .
Fe2 C5 2.127(7) .
Fe2 S1 2.2081(17) .
Fe2 S2 2.3446(17) .
S1 C21 1.773(6) .
S2 C26 1.765(6) .
N1 C37 1.365(9) .
B1 C121 1.626(9) .
B1 C101 1.648(8) .
B1 C115 1.649(8) .
B1 C131 1.651(9) .
C121 C126 1.383(8) .
C121 C122 1.386(8) .
C14 C15 1.388(8) .
C14 C13 1.418(8) .
C14 C20 1.535(8) .
C21 C26 1.380(8) .
C21 C22 1.398(9) .
C115 C114 1.380(8) .
C115 C116 1.409(8) .
C101 C106 1.378(8) .
C101 C102 1.403(7) .
C13 C12 1.434(8) .
C13 C19 1.506(8) .
C4 C5 1.355(10) .
C4 C3 1.366(10) .
C4 C7 1.528(12) .
C122 C123 1.403(8) .
C26 C25 1.396(9) .
C116 C111 1.390(8) .
C15 C11 1.434(8) .
C15 C16 1.503(9) .
C105 C104 1.372(9) .
C105 C106 1.391(8) .
C12 C11 1.406(8) .
C12 C18 1.500(8) .
C103 C104 1.370(9) .
C103 C102 1.390(8) .
C126 C125 1.419(9) .
C114 C113 1.396(8) .
C112 C113 1.357(10) .
C112 C111 1.359(10) .
C123 C124 1.346(10) .
C11 C17 1.510(9) .
C22 C23 1.376(10) .
C3 C2 1.474(10) .
C3 C6 1.504(11) .
C5 C1 1.293(10) .
C5 C8 1.553(12) .
C2 C1 1.405(10) .
C2 C10 1.458(12) .
C25 C24 1.393(10) .
C1 C9 1.535(13) .
C24 C23 1.359(11) .
C124 C125 1.356(9) .
C131 C136 1.376(8) .
C131 C132 1.378(8) .
C136 C135 1.410(9) .
C135 C134 1.342(10) .
C132 C133 1.382(9) .
C134 C133 1.375(10) .
